data_4089688
loop_
_publ_author_name
'Aman, Farhana'
'Hanif, Muhammad'
'Siddiqui, Waseeq Ahmad'
'Ashraf, Adnan'
'Filak, Lukas K.'
'Reynisson, J\'ohannes'
'S\"ohnel, Tilo'
'Jamieson, Stephen M. F.'
'Hartinger, Christian G.'

_publ_section_title
;
 Anticancer Ruthenium(\h6-p-cymene) Complexes of Nonsteroidal
 Anti-inflammatory Drug Derivatives
;
_journal_issue 19
_journal_name_full Organometallics
_journal_page_first 5546
_journal_paper_doi 10.1021/om500825h
_journal_volume 33
_journal_year 2014
_chemical_formula_moiety 'C27 H28 Cl N O5 Ru S'
_chemical_formula_sum 'C27 H28 Cl N O5 Ru S'
_chemical_formula_weight 615.08
_chemical_name_systematic
;
Chlorido(methyl 4-oxido-2-benzyl-2H-1,2-benzothiazine-3-carboxylate 1,1-dioxide)(?6-p-cymene)ruthenium(II) 
;
_space_group_crystal_system orthorhombic
_space_group_IT_number 41
_space_group_name_Hall 'A 2 -2ab'
_space_group_name_H-M_alt 'A e a 2'
_atom_sites_solution_hydrogens geom
_atom_sites_solution_primary direct
_atom_sites_solution_secondary difmap
_audit_creation_method SHELXL-2013
_cell_angle_alpha 90
_cell_angle_beta 90
_cell_angle_gamma 90
_cell_formula_units_Z 8
_cell_length_a 17.0940(5)
_cell_length_b 17.4204(4)
_cell_length_c 17.4423(4)
_cell_measurement_reflns_used 9876
_cell_measurement_temperature 100(2)
_cell_measurement_theta_max 55.600
_cell_measurement_theta_min 6.674
_cell_volume 5194.0(2)
_computing_cell_refinement '<i>SAINT</i> (Bruker, 2008)'
_computing_data_collection '<i>APEX2</i> (Bruker, 2008)'
_computing_data_reduction '<i>SAINT</i> (Bruker, 2008)'
_computing_publication_material 'SHELXL-2013 (Sheldrick, 2013)'
_computing_structure_refinement 'SHELXL-2013 (Sheldrick, 2013)'
_computing_structure_solution 'SHELXS-97 (Sheldrick, 1990)'
_diffrn_ambient_temperature 100(2)
_diffrn_measured_fraction_theta_full 1.000
_diffrn_measured_fraction_theta_max 1.000
_diffrn_measurement_device_type 'Bruker SMART APEXII CCD'
_diffrn_measurement_method '\w and \f scans'
_diffrn_radiation_type MoK\a
_diffrn_radiation_wavelength 0.71073
_diffrn_reflns_av_R_equivalents 0.0394
_diffrn_reflns_av_unetI/netI 0.0326
_diffrn_reflns_Laue_measured_fraction_full 1.000
_diffrn_reflns_Laue_measured_fraction_max 1.000
_diffrn_reflns_limit_h_max 22
_diffrn_reflns_limit_h_min -22
_diffrn_reflns_limit_k_max 20
_diffrn_reflns_limit_k_min -22
_diffrn_reflns_limit_l_max 22
_diffrn_reflns_limit_l_min -22
_diffrn_reflns_number 32650
_diffrn_reflns_point_group_measured_fraction_full 1.000
_diffrn_reflns_point_group_measured_fraction_max 1.000
_diffrn_reflns_theta_full 25.242
_diffrn_reflns_theta_max 27.749
_diffrn_reflns_theta_min 2.037
_diffrn_source 'fine-focus sealed tube'
_exptl_absorpt_coefficient_mu 0.826
_exptl_absorpt_correction_T_max 0.960
_exptl_absorpt_correction_T_min 0.698
_exptl_absorpt_correction_type multi-scan
_exptl_absorpt_process_details '(<i>SADABS</i>; Bruker, 2004)'
_exptl_crystal_colour orange
_exptl_crystal_density_diffrn 1.573
_exptl_crystal_description prism
_exptl_crystal_F_000 2512
_exptl_crystal_size_max 0.360
_exptl_crystal_size_mid 0.320
_exptl_crystal_size_min 0.120
_refine_diff_density_max 0.849
_refine_diff_density_min -0.437
_refine_diff_density_rms 0.056
_refine_ls_abs_structure_details
;
 Refined as an inversion twin.
;
_refine_ls_abs_structure_Flack -0.02(3)
_refine_ls_extinction_method none
_refine_ls_goodness_of_fit_ref 1.054
_refine_ls_hydrogen_treatment refxyz
_refine_ls_matrix_type full
_refine_ls_number_parameters 330
_refine_ls_number_reflns 6100
_refine_ls_number_restraints 1
_refine_ls_restrained_S_all 1.054
_refine_ls_R_factor_all 0.0248
_refine_ls_R_factor_gt 0.0227
_refine_ls_shift/su_max 0.002
_refine_ls_shift/su_mean 0.000
_refine_ls_structure_factor_coef Fsqd
_refine_ls_weighting_details
;
 w=1/[\s^2^(Fo^2^)+(0.0243P)^2^+2.5257P]
 where P=(Fo^2^+2Fc^2^)/3
;
_refine_ls_weighting_scheme calc
_refine_ls_wR_factor_gt 0.0537
_refine_ls_wR_factor_ref 0.0548
_reflns_Friedel_coverage 0.935
_reflns_Friedel_fraction_full 1.000
_reflns_Friedel_fraction_max 1.000
_reflns_number_gt 5787
_reflns_number_total 6100
_reflns_threshold_expression 'I > 2\s(I)'
_cod_data_source_file om500825h_si_002.cif
_cod_data_source_block 2d_faam_26_2_1ort
_cod_original_sg_symbol_Hall 'A 2 -2ac'
_cod_original_sg_symbol_H-M 'A b a 2'
_cod_database_code 4089688
_shelx_space_group_comment
;
The symmetry employed for this shelxl refinement is uniquely defined
by the following loop, which should always be used as a source of
symmetry information in preference to the above space-group names.
They are only intended as comments.
;
_shelx_estimated_absorpt_t_min 0.755
_shelx_estimated_absorpt_t_max 0.907
_shelxl_version_number 2013-2

loop_
_space_group_symop_operation_xyz
'x, y, z'
'-x, -y, z'
'-x+1/2, y+1/2, z'
'x+1/2, -y+1/2, z'
'x, y+1/2, z+1/2'
'-x, -y+1/2, z+1/2'
'-x+1/2, y+1, z+1/2'
'x+1/2, -y+1, z+1/2'

loop_
_atom_site_label
_atom_site_type_symbol
_atom_site_fract_x
_atom_site_fract_y
_atom_site_fract_z
_atom_site_U_iso_or_equiv
_atom_site_adp_type
_atom_site_occupancy
_atom_site_site_symmetry_order
_atom_site_calc_flag
_atom_site_refinement_flags_posn
_atom_site_refinement_flags_adp
Ru1 Ru 0.67252(2) 0.58312(2) 0.59787(2) 0.01527(6) Uani 1 1 d . .
S1 S 0.65449(5) 0.86089(4) 0.78039(5) 0.02048(16) Uani 1 1 d . .
Cl1 Cl 0.54393(5) 0.61734(5) 0.55527(5) 0.02483(17) Uani 1 1 d . .
N1 N 0.63965(16) 0.84732(15) 0.68862(16) 0.0180(5) Uani 1 1 d . .
O1 O 0.70420(13) 0.69407(12) 0.56099(13) 0.0187(4) Uani 1 1 d . .
O2 O 0.63805(14) 0.63597(13) 0.69821(12) 0.0202(5) Uani 1 1 d . .
O3 O 0.71156(14) 0.82118(12) 0.55577(14) 0.0228(5) Uani 1 1 d . .
O4 O 0.73252(14) 0.83675(13) 0.79816(14) 0.0279(5) Uani 1 1 d . .
O5 O 0.63133(15) 0.93782(14) 0.79988(14) 0.0274(6) Uani 1 1 d . .
C1 C 0.5746(2) 0.89163(18) 0.6509(2) 0.0214(7) Uani 1 1 d . .
H1A H 0.5768 0.9446 0.6680 0.026 Uiso 1 1 calc R U
H1B H 0.5827 0.8913 0.5958 0.026 Uiso 1 1 calc R U
C2 C 0.4949(2) 0.85981(18) 0.66799(18) 0.0206(6) Uani 1 1 d . .
C3 C 0.65097(18) 0.76860(18) 0.66418(18) 0.0166(6) Uani 1 1 d . .
C4 C 0.62638(18) 0.70772(17) 0.71035(17) 0.0166(6) Uani 1 1 d . .
C5 C 0.5303(2) 0.66957(18) 0.81014(19) 0.0224(7) Uani 1 1 d . .
H5 H 0.5258 0.6222 0.7860 0.027 Uiso 1 1 calc R U
C6 C 0.4848(2) 0.6857(2) 0.8745(2) 0.0279(8) Uani 1 1 d . .
H6 H 0.4497 0.6493 0.8927 0.034 Uiso 1 1 calc R U
C7 C 0.4918(2) 0.7561(2) 0.9116(2) 0.0283(7) Uani 1 1 d . .
H7 H 0.4611 0.7664 0.9544 0.034 Uiso 1 1 calc R U
C8 C 0.5443(2) 0.81109(19) 0.88525(19) 0.0228(7) Uani 1 1 d . .
H8 H 0.5492 0.8581 0.9101 0.027 Uiso 1 1 calc R U
C9 C 0.58884(19) 0.79449(18) 0.82134(17) 0.0190(6) Uani 1 1 d . .
C10 C 0.58240(18) 0.72418(18) 0.78178(18) 0.0180(6) Uani 1 1 d . .
C11 C 0.69014(16) 0.75688(16) 0.5921(2) 0.0173(6) Uani 1 1 d . .
C12 C 0.7432(2) 0.8105(2) 0.4797(2) 0.0298(8) Uani 1 1 d . .
H12A H 0.7918 0.7831 0.4829 0.045 Uiso 1 1 calc R U
H12B H 0.7520 0.8597 0.4563 0.045 Uiso 1 1 calc R U
H12C H 0.7068 0.7817 0.4492 0.045 Uiso 1 1 calc R U
C13 C 0.4647(2) 0.79925(19) 0.6254(2) 0.0280(8) Uani 1 1 d . .
H13 H 0.4921 0.7814 0.5830 0.034 Uiso 1 1 calc R U
C14 C 0.3943(2) 0.7650(2) 0.6453(3) 0.0415(11) Uani 1 1 d . .
H14 H 0.3748 0.7244 0.6164 0.050 Uiso 1 1 calc R U
C15 C 0.3537(2) 0.7913(3) 0.7079(3) 0.0473(13) Uani 1 1 d . .
H15 H 0.3072 0.7675 0.7222 0.057 Uiso 1 1 calc R U
C16 C 0.3814(2) 0.8528(3) 0.7497(2) 0.0399(10) Uani 1 1 d . .
H16 H 0.3530 0.8711 0.7913 0.048 Uiso 1 1 calc R U
C17 C 0.4519(2) 0.8875(2) 0.7296(2) 0.0275(7) Uani 1 1 d . .
H17 H 0.4702 0.9293 0.7575 0.033 Uiso 1 1 calc R U
C20 C 0.6201(2) 0.4439(2) 0.7133(2) 0.0288(8) Uani 1 1 d . .
H20A H 0.6402 0.3973 0.7350 0.043 Uiso 1 1 calc R U
H20B H 0.5684 0.4351 0.6939 0.043 Uiso 1 1 calc R U
H20C H 0.6183 0.4830 0.7521 0.043 Uiso 1 1 calc R U
C21 C 0.67239(19) 0.46961(19) 0.6492(2) 0.0213(7) Uani 1 1 d . .
C22 C 0.6479(2) 0.46478(18) 0.5719(2) 0.0219(7) Uani 1 1 d . .
H22 H 0.5937 0.4500 0.5612 0.026 Uiso 1 1 calc R U
C23 C 0.6936(2) 0.49628(18) 0.51104(19) 0.0219(7) Uani 1 1 d . .
H23 H 0.6698 0.5023 0.4603 0.026 Uiso 1 1 calc R U
C24 C 0.7646(2) 0.53336(17) 0.5267(2) 0.0199(7) Uani 1 1 d . .
C25 C 0.79058(17) 0.53749(16) 0.6045(2) 0.0207(6) Uani 1 1 d . .
H25 H 0.8335 0.5725 0.6173 0.025 Uiso 1 1 calc R U
C26 C 0.7453(2) 0.50654(19) 0.66454(19) 0.0216(7) Uani 1 1 d . .
H26 H 0.7581 0.5204 0.7175 0.026 Uiso 1 1 calc R U
C27 C 0.8139(2) 0.5717(2) 0.4655(2) 0.0245(7) Uani 1 1 d . .
H27 H 0.8376 0.6177 0.4880 0.029 Uiso 1 1 calc R U
C28 C 0.8804(3) 0.5160(2) 0.4435(3) 0.0424(11) Uani 1 1 d . .
H28A H 0.9114 0.5048 0.4880 0.064 Uiso 1 1 calc R U
H28B H 0.9127 0.5392 0.4050 0.064 Uiso 1 1 calc R U
H28C H 0.8584 0.4692 0.4239 0.064 Uiso 1 1 calc R U
C29 C 0.7675(2) 0.5964(2) 0.3952(2) 0.0330(8) Uani 1 1 d . .
H29A H 0.7472 0.5519 0.3697 0.049 Uiso 1 1 calc R U
H29B H 0.8011 0.6241 0.3608 0.049 Uiso 1 1 calc R U
H29C H 0.7250 0.6289 0.4108 0.049 Uiso 1 1 calc R U

loop_
_atom_site_aniso_label
_atom_site_aniso_U_11
_atom_site_aniso_U_22
_atom_site_aniso_U_33
_atom_site_aniso_U_23
_atom_site_aniso_U_13
_atom_site_aniso_U_12
Ru1 0.01516(11) 0.01439(10) 0.01627(10) 0.00046(12) 0.00020(12) 0.00152(8)
S1 0.0212(4) 0.0196(4) 0.0205(4) -0.0034(3) 0.0017(3) -0.0041(3)
Cl1 0.0197(4) 0.0214(4) 0.0334(4) 0.0036(3) -0.0065(3) 0.0019(3)
N1 0.0187(14) 0.0158(13) 0.0194(13) -0.0008(10) 0.0026(10) -0.0012(11)
O1 0.0202(11) 0.0166(10) 0.0193(11) 0.0008(9) 0.0036(9) 0.0008(9)
O2 0.0258(12) 0.0173(10) 0.0174(11) 0.0019(9) 0.0023(9) 0.0033(9)
O3 0.0297(13) 0.0183(11) 0.0205(12) -0.0004(9) 0.0072(10) -0.0041(9)
O4 0.0220(12) 0.0354(13) 0.0263(13) -0.0047(10) -0.0014(10) -0.0053(10)
O5 0.0331(14) 0.0207(11) 0.0284(13) -0.0069(10) 0.0076(10) -0.0063(10)
C1 0.0240(17) 0.0166(15) 0.0237(16) 0.0028(12) 0.0029(13) 0.0029(13)
C2 0.0200(16) 0.0194(15) 0.0222(16) 0.0045(13) 0.0005(12) 0.0036(13)
C3 0.0137(14) 0.0175(14) 0.0184(15) -0.0013(12) 0.0001(11) 0.0012(12)
C4 0.0140(14) 0.0192(15) 0.0166(15) -0.0007(12) -0.0038(11) 0.0008(12)
C5 0.0284(18) 0.0200(16) 0.0187(15) -0.0004(12) 0.0019(13) -0.0031(14)
C6 0.032(2) 0.0273(17) 0.0242(17) 0.0014(14) 0.0083(15) -0.0073(15)
C7 0.0326(19) 0.0310(18) 0.0212(17) -0.0024(14) 0.0077(14) -0.0031(16)
C8 0.0291(18) 0.0222(16) 0.0171(15) -0.0037(13) 0.0013(13) 0.0002(14)
C9 0.0199(15) 0.0203(14) 0.0167(15) 0.0006(12) -0.0014(12) -0.0018(13)
C10 0.0182(15) 0.0207(14) 0.0151(13) 0.0009(12) -0.0014(12) 0.0021(12)
C11 0.0155(13) 0.0176(12) 0.0189(15) 0.0006(15) 0.0007(15) -0.0031(10)
C12 0.042(2) 0.0237(17) 0.0239(17) -0.0009(14) 0.0126(15) -0.0053(16)
C13 0.0271(19) 0.0209(16) 0.0360(19) -0.0025(14) -0.0094(14) 0.0059(14)
C14 0.029(2) 0.0280(19) 0.068(3) 0.007(2) -0.021(2) -0.0029(16)
C15 0.0176(19) 0.055(3) 0.069(3) 0.034(3) -0.009(2) -0.0063(19)
C16 0.0204(19) 0.065(3) 0.034(2) 0.020(2) 0.0056(16) 0.0111(19)
C17 0.0252(18) 0.0311(18) 0.0262(18) 0.0024(15) 0.0010(14) 0.0061(15)
C20 0.0298(19) 0.0251(17) 0.0315(19) 0.0089(15) 0.0072(15) 0.0048(15)
C21 0.0230(19) 0.0152(15) 0.0257(18) 0.0054(14) 0.0045(13) 0.0055(13)
C22 0.0210(17) 0.0145(14) 0.0302(19) -0.0036(12) 0.0012(13) 0.0030(13)
C23 0.0254(18) 0.0183(15) 0.0218(17) -0.0024(13) 0.0014(14) 0.0049(14)
C24 0.0189(17) 0.0164(15) 0.0244(16) 0.0005(13) 0.0024(13) 0.0048(13)
C25 0.0176(14) 0.0191(13) 0.0254(17) -0.0014(15) -0.0024(16) 0.0034(11)
C26 0.0235(18) 0.0216(16) 0.0199(16) 0.0034(13) -0.0009(14) 0.0077(14)
C27 0.0246(18) 0.0233(17) 0.0256(18) 0.0032(13) 0.0060(14) 0.0017(14)
C28 0.038(2) 0.041(2) 0.048(2) 0.0158(19) 0.022(2) 0.014(2)
C29 0.038(2) 0.036(2) 0.0251(18) 0.0036(15) 0.0023(16) 0.0025(17)

loop_
_atom_type_symbol
_atom_type_description
_atom_type_scat_dispersion_real
_atom_type_scat_dispersion_imag
_atom_type_scat_source
C C 0.0033 0.0016 'International Tables Vol C Tables 4.2.6.8 and 6.1.1.4'
H H 0.0000 0.0000 'International Tables Vol C Tables 4.2.6.8 and 6.1.1.4'
N N 0.0061 0.0033 'International Tables Vol C Tables 4.2.6.8 and 6.1.1.4'
O O 0.0106 0.0060 'International Tables Vol C Tables 4.2.6.8 and 6.1.1.4'
S S 0.1246 0.1234 'International Tables Vol C Tables 4.2.6.8 and 6.1.1.4'
Cl Cl 0.1484 0.1585 'International Tables Vol C Tables 4.2.6.8 and 6.1.1.4'
Ru Ru -1.2594 0.8363 'International Tables Vol C Tables 4.2.6.8 and 6.1.1.4'

loop_
_geom_angle_atom_site_label_1
_geom_angle_atom_site_label_2
_geom_angle_atom_site_label_3
_geom_angle
O2 Ru1 O1 85.59(9)
O2 Ru1 C22 123.36(11)
O1 Ru1 C22 149.81(11)
O2 Ru1 C26 89.05(11)
O1 Ru1 C26 125.59(11)
C22 Ru1 C26 68.58(13)
O2 Ru1 C21 93.23(12)
O1 Ru1 C21 164.05(11)
C22 Ru1 C21 38.18(14)
C26 Ru1 C21 38.46(13)
O2 Ru1 C23 161.82(11)
O1 Ru1 C23 112.55(11)
C22 Ru1 C23 38.57(13)
C26 Ru1 C23 81.37(13)
C21 Ru1 C23 69.70(14)
O2 Ru1 C25 112.53(12)
O1 Ru1 C25 96.50(10)
C22 Ru1 C25 80.93(13)
C26 Ru1 C25 37.94(13)
C21 Ru1 C25 69.23(12)
C23 Ru1 C25 68.18(14)
O2 Ru1 C24 149.88(11)
O1 Ru1 C24 90.31(10)
C22 Ru1 C24 68.97(13)
C26 Ru1 C24 69.28(12)
C21 Ru1 C24 82.73(12)
C23 Ru1 C24 37.57(13)
C25 Ru1 C24 38.33(14)
O2 Ru1 Cl1 83.69(7)
O1 Ru1 Cl1 85.00(7)
C22 Ru1 Cl1 89.64(10)
C26 Ru1 Cl1 147.97(10)
C21 Ru1 Cl1 110.72(9)
C23 Ru1 Cl1 96.26(10)
C25 Ru1 Cl1 163.77(11)
C24 Ru1 Cl1 125.72(10)
O4 S1 O5 118.60(15)
O4 S1 N1 108.27(15)
O5 S1 N1 108.84(14)
O4 S1 C9 108.21(15)
O5 S1 C9 109.91(15)
N1 S1 C9 101.69(14)
C3 N1 C1 117.1(3)
C3 N1 S1 113.8(2)
C1 N1 S1 117.9(2)
C11 O1 Ru1 128.6(2)
C4 O2 Ru1 128.2(2)
C11 O3 C12 115.4(3)
C2 C1 N1 113.2(3)
C2 C1 H1A 108.9
N1 C1 H1A 108.9
C2 C1 H1B 108.9
N1 C1 H1B 108.9
H1A C1 H1B 107.7
C17 C2 C13 118.7(3)
C17 C2 C1 120.4(3)
C13 C2 C1 120.8(3)
C4 C3 C11 122.4(3)
C4 C3 N1 120.6(3)
C11 C3 N1 117.0(3)
O2 C4 C3 126.7(3)
O2 C4 C10 113.9(3)
C3 C4 C10 119.4(3)
C6 C5 C10 120.3(3)
C6 C5 H5 119.9
C10 C5 H5 119.9
C7 C6 C5 120.4(3)
C7 C6 H6 119.8
C5 C6 H6 119.8
C6 C7 C8 120.5(3)
C6 C7 H7 119.7
C8 C7 H7 119.7
C9 C8 C7 118.6(3)
C9 C8 H8 120.7
C7 C8 H8 120.7
C8 C9 C10 122.3(3)
C8 C9 S1 122.7(2)
C10 C9 S1 114.9(2)
C5 C10 C9 118.0(3)
C5 C10 C4 119.3(3)
C9 C10 C4 122.7(3)
O1 C11 O3 118.5(3)
O1 C11 C3 126.5(3)
O3 C11 C3 115.0(3)
O3 C12 H12A 109.5
O3 C12 H12B 109.5
H12A C12 H12B 109.5
O3 C12 H12C 109.5
H12A C12 H12C 109.5
H12B C12 H12C 109.5
C14 C13 C2 121.0(4)
C14 C13 H13 119.5
C2 C13 H13 119.5
C15 C14 C13 119.6(4)
C15 C14 H14 120.2
C13 C14 H14 120.2
C14 C15 C16 120.4(4)
C14 C15 H15 119.8
C16 C15 H15 119.8
C15 C16 C17 120.1(4)
C15 C16 H16 120.0
C17 C16 H16 120.0
C2 C17 C16 120.1(4)
C2 C17 H17 119.9
C16 C17 H17 119.9
C21 C20 H20A 109.5
C21 C20 H20B 109.5
H20A C20 H20B 109.5
C21 C20 H20C 109.5
H20A C20 H20C 109.5
H20B C20 H20C 109.5
C22 C21 C26 117.6(3)
C22 C21 C20 121.1(3)
C26 C21 C20 121.0(3)
C22 C21 Ru1 70.2(2)
C26 C21 Ru1 70.48(19)
C20 C21 Ru1 125.4(2)
C21 C22 C23 121.6(3)
C21 C22 Ru1 71.6(2)
C23 C22 Ru1 71.42(19)
C21 C22 H22 118.5
C23 C22 H22 118.5
Ru1 C22 H22 118.5
C24 C23 C22 120.3(3)
C24 C23 Ru1 71.70(19)
C22 C23 Ru1 70.01(18)
C24 C23 H23 119.1
C22 C23 H23 119.1
Ru1 C23 H23 119.1
C23 C24 C25 118.5(3)
C23 C24 C27 123.1(3)
C25 C24 C27 118.3(3)
C23 C24 Ru1 70.73(18)
C25 C24 Ru1 70.42(17)
C27 C24 Ru1 128.8(2)
C26 C25 C24 121.0(3)
C26 C25 Ru1 70.67(18)
C24 C25 Ru1 71.26(18)
C26 C25 H25 118.7
C24 C25 H25 118.7
Ru1 C25 H25 118.7
C25 C26 C21 120.9(3)
C25 C26 Ru1 71.39(18)
C21 C26 Ru1 71.06(19)
C25 C26 H26 118.9
C21 C26 H26 118.9
Ru1 C26 H26 118.9
C24 C27 C29 113.8(3)
C24 C27 C28 107.9(3)
C29 C27 C28 111.2(3)
C24 C27 H27 107.9
C29 C27 H27 107.9
C28 C27 H27 107.9
C27 C28 H28A 109.5
C27 C28 H28B 109.5
H28A C28 H28B 109.5
C27 C28 H28C 109.5
H28A C28 H28C 109.5
H28B C28 H28C 109.5
C27 C29 H29A 109.5
C27 C29 H29B 109.5
H29A C29 H29B 109.5
C27 C29 H29C 109.5
H29A C29 H29C 109.5
H29B C29 H29C 109.5

loop_
_geom_bond_atom_site_label_1
_geom_bond_atom_site_label_2
_geom_bond_distance
Ru1 O2 2.063(2)
Ru1 O1 2.108(2)
Ru1 C22 2.152(3)
Ru1 C26 2.163(3)
Ru1 C21 2.171(3)
Ru1 C23 2.171(3)
Ru1 C25 2.172(3)
Ru1 C24 2.183(3)
Ru1 Cl1 2.3957(8)
S1 O4 1.433(3)
S1 O5 1.438(2)
S1 N1 1.638(3)
S1 C9 1.763(3)
N1 C3 1.449(4)
N1 C1 1.505(4)
O1 C11 1.245(4)
O2 C4 1.283(4)
O3 C11 1.338(4)
O3 C12 1.445(4)
C1 C2 1.501(5)
C1 H1A 0.9700
C1 H1B 0.9700
C2 C17 1.389(5)
C2 C13 1.389(5)
C3 C4 1.396(4)
C3 C11 1.439(5)
C4 C10 1.483(4)
C5 C6 1.393(5)
C5 C10 1.394(4)
C5 H5 0.9300
C6 C7 1.391(5)
C6 H6 0.9300
C7 C8 1.391(5)
C7 H7 0.9300
C8 C9 1.381(4)
C8 H8 0.9300
C9 C10 1.410(4)
C12 H12A 0.9600
C12 H12B 0.9600
C12 H12C 0.9600
C13 C14 1.386(6)
C13 H13 0.9300
C14 C15 1.373(7)
C14 H14 0.9300
C15 C16 1.380(7)
C15 H15 0.9300
C16 C17 1.393(6)
C16 H16 0.9300
C17 H17 0.9300
C20 C21 1.500(5)
C20 H20A 0.9600
C20 H20B 0.9600
C20 H20C 0.9600
C21 C22 1.414(5)
C21 C26 1.427(5)
C22 C23 1.428(5)
C22 H22 0.9800
C23 C24 1.402(5)
C23 H23 0.9800
C24 C25 1.430(5)
C24 C27 1.516(5)
C25 C26 1.409(5)
C25 H25 0.9800
C26 H26 0.9800
C27 C29 1.521(5)
C27 C28 1.543(5)
C27 H27 0.9800
C28 H28A 0.9600
C28 H28B 0.9600
C28 H28C 0.9600
C29 H29A 0.9600
C29 H29B 0.9600
C29 H29C 0.9600
